data_4132777
loop_
_publ_author_name
'Rudenko, Andrey E.'
'Clayman, Naomi E.'
'Walker, Katherine L.'
'Maclaren, Jana K.'
'Zimmerman, Paul M.'
'Waymouth, Robert M.'

_publ_section_title
;
 Ligand-Induced Reductive Elimination of Ethane from Azopyridine Palladium
 Dimethyl Complexes.
;
_journal_issue 36
_journal_name_full 'Journal of the American Chemical Society'
_journal_page_first 11408
_journal_page_last 11415
_journal_paper_doi 10.1021/jacs.8b06398
_journal_volume 140
_journal_year 2018
_chemical_formula_sum 'C21 H24 N4 Pd'
_chemical_formula_weight 438.84
_space_group_crystal_system monoclinic
_space_group_IT_number 14
_space_group_name_Hall '-P 2yn'
_space_group_name_H-M_alt 'P 1 21/n 1'
_atom_sites_solution_hydrogens geom
_audit_creation_method SHELXL-2014/7
_audit_update_record
;
2016-03-23 # Formatted by publCIF

;
_cell_angle_alpha 90
_cell_angle_beta 105.158(2)
_cell_angle_gamma 90
_cell_formula_units_Z 4
_cell_length_a 9.9146(6)
_cell_length_b 18.0926(12)
_cell_length_c 10.9702(8)
_cell_measurement_reflns_used 9845
_cell_measurement_temperature 296(2)
_cell_measurement_theta_max 27.49
_cell_measurement_theta_min 2.71
_cell_volume 1899.4(2)
_computing_structure_refinement 'SHELXL-2014/7 (Sheldrick, 2014)'
_diffrn_ambient_temperature 296(2)
_diffrn_measured_fraction_theta_full 1.000
_diffrn_measured_fraction_theta_max 0.997
_diffrn_measurement_device_type 'Bruker APEX-II CCD'
_diffrn_radiation_type MoK\a
_diffrn_radiation_wavelength 0.71073
_diffrn_reflns_av_R_equivalents 0.0478
_diffrn_reflns_av_unetI/netI 0.0240
_diffrn_reflns_Laue_measured_fraction_full 1.000
_diffrn_reflns_Laue_measured_fraction_max 0.997
_diffrn_reflns_limit_h_max 11
_diffrn_reflns_limit_h_min -12
_diffrn_reflns_limit_k_max 23
_diffrn_reflns_limit_k_min -23
_diffrn_reflns_limit_l_max 14
_diffrn_reflns_limit_l_min -14
_diffrn_reflns_number 45218
_diffrn_reflns_point_group_measured_fraction_full 1.000
_diffrn_reflns_point_group_measured_fraction_max 0.997
_diffrn_reflns_theta_full 25.242
_diffrn_reflns_theta_max 27.547
_diffrn_reflns_theta_min 2.229
_exptl_absorpt_coefficient_mu 0.989
_exptl_absorpt_correction_type multi-scan
_exptl_absorpt_process_details 'SADABS (Sheldick, 1996)'
_exptl_crystal_density_diffrn 1.535
_exptl_crystal_description Needle
_exptl_crystal_F_000 896
_exptl_crystal_size_max 0.108
_exptl_crystal_size_mid 0.063
_exptl_crystal_size_min 0.042
_exptl_transmission_factor_max 0.7456
_exptl_transmission_factor_min 0.6943
_refine_diff_density_max 0.553
_refine_diff_density_min -0.737
_refine_diff_density_rms 0.103
_refine_ls_extinction_method none
_refine_ls_goodness_of_fit_ref 1.075
_refine_ls_hydrogen_treatment constr
_refine_ls_matrix_type full
_refine_ls_number_parameters 239
_refine_ls_number_reflns 4370
_refine_ls_number_restraints 0
_refine_ls_restrained_S_all 1.075
_refine_ls_R_factor_all 0.0422
_refine_ls_R_factor_gt 0.0321
_refine_ls_shift/su_max 0.001
_refine_ls_shift/su_mean 0.000
_refine_ls_structure_factor_coef Fsqd
_refine_ls_weighting_details 'w=1/[\s^2^(Fo^2^)+(0.0321P)^2^+5.6096P] where P=(Fo^2^+2Fc^2^)/3'
_refine_ls_weighting_scheme calc
_refine_ls_wR_factor_gt 0.0796
_refine_ls_wR_factor_ref 0.0837
_reflns_Friedel_coverage 0.000
_reflns_number_gt 3752
_reflns_number_total 4370
_reflns_threshold_expression 'I > 2\s(I)'
_cod_data_source_file ja8b06398_si_002.cif
_cod_data_source_block mo_AERV069_1_0m
_cod_original_sg_symbol_H-M 'P 21/n'
_cod_database_code 4132777
_publcif_datablock.id {60ac7a24-ff5e-4189-9a1a-ffcdf8865b99}

_shelx_shelxl_version_number 2014/7
_shelx_space_group_comment
;
The symmetry employed for this shelxl refinement is uniquely defined
by the following loop, which should always be used as a source of
symmetry information in preference to the above space-group names.
They are only intended as comments.
;
_publcif_info_exptl_table_max_cols 4
_publcif_info_exptl_table_use_headnotes n

loop_
_space_group_symop_operation_xyz
'x, y, z'
'-x+1/2, y+1/2, -z+1/2'
'-x, -y, -z'
'x-1/2, -y-1/2, z-1/2'

loop_
_atom_site_label
_atom_site_type_symbol
_atom_site_fract_x
_atom_site_fract_y
_atom_site_fract_z
_atom_site_U_iso_or_equiv
_atom_site_adp_type
_atom_site_occupancy
_atom_site_site_symmetry_order
_atom_site_calc_flag
_atom_site_refinement_flags_posn
_atom_site_refinement_flags_adp
Pd1 Pd 0.76444(2) 0.18370(2) 0.85046(2) 0.01328(8) Uani 1 1 d . .
N1 N 0.7888(3) 0.14065(13) 0.6777(2) 0.0128(5) Uani 1 1 d . .
N2 N 0.8487(2) 0.07842(13) 0.6827(2) 0.0128(5) Uani 1 1 d . .
N3 N 0.7121(2) 0.01332(13) 1.1699(2) 0.0118(5) Uani 1 1 d . .
N4 N 0.7812(2) 0.06458(13) 0.8766(2) 0.0111(5) Uani 1 1 d . .
C1 C 0.8475(3) 0.03711(16) 0.7921(3) 0.0128(6) Uani 1 1 d . .
C2 C 0.9105(3) -0.03178(16) 0.8035(3) 0.0153(6) Uani 1 1 d . .
H13 H 0.9558 -0.0482 0.7442 0.018 Uiso 1 1 calc R U
C3 C 0.9042(3) -0.07555(16) 0.9056(3) 0.0154(6) Uani 1 1 d . .
H1 H 0.9488 -0.1212 0.9184 0.018 Uiso 1 1 calc R U
C4 C 0.8307(3) -0.05022(16) 0.9880(3) 0.0139(6) Uani 1 1 d . .
H2 H 0.8229 -0.0796 1.0554 0.017 Uiso 1 1 calc R U
C5 C 0.7678(3) 0.01971(15) 0.9703(3) 0.0112(5) Uani 1 1 d . .
C6 C 0.6804(3) 0.04478(15) 1.0541(3) 0.0113(5) Uani 1 1 d . .
C7 C 0.5714(3) 0.09430(16) 1.0131(3) 0.0151(6) Uani 1 1 d . .
H3 H 0.5494 0.1129 0.9312 0.018 Uiso 1 1 calc R U
C8 C 0.4959(3) 0.11547(16) 1.0976(3) 0.0168(6) Uani 1 1 d . .
H12 H 0.4242 0.1499 1.0740 0.020 Uiso 1 1 calc R U
C9 C 0.5286(3) 0.08478(17) 1.2169(3) 0.0164(6) Uani 1 1 d . .
H11 H 0.4794 0.0985 1.2748 0.020 Uiso 1 1 calc R U
C10 C 0.6368(3) 0.03274(15) 1.2498(3) 0.0124(5) Uani 1 1 d . .
C11 C 0.6675(3) -0.00504(16) 1.3775(3) 0.0136(6) Uani 1 1 d . .
H7 H 0.6685 0.0331 1.4412 0.016 Uiso 1 1 calc R U
C12 C 0.8091(3) -0.0435(2) 1.4127(3) 0.0226(7) Uani 1 1 d . .
H5 H 0.8111 -0.0811 1.3515 0.034 Uiso 1 1 calc R U
H6 H 0.8240 -0.0656 1.4947 0.034 Uiso 1 1 calc R U
H4 H 0.8814 -0.0079 1.4140 0.034 Uiso 1 1 calc R U
C13 C 0.5502(3) -0.0594(2) 1.3806(3) 0.0248(7) Uani 1 1 d . .
H9 H 0.4626 -0.0336 1.3622 0.037 Uiso 1 1 calc R U
H10 H 0.5681 -0.0814 1.4629 0.037 Uiso 1 1 calc R U
H8 H 0.5464 -0.0973 1.3186 0.037 Uiso 1 1 calc R U
C14 C 0.7824(3) 0.18043(16) 0.5627(3) 0.0136(6) Uani 1 1 d . .
C15 C 0.8897(3) 0.17724(17) 0.5022(3) 0.0179(6) Uani 1 1 d . .
H14 H 0.9689 0.1488 0.5356 0.021 Uiso 1 1 calc R U
C16 C 0.8770(4) 0.21685(19) 0.3917(3) 0.0237(7) Uani 1 1 d . .
H15 H 0.9492 0.2163 0.3520 0.028 Uiso 1 1 calc R U
C17 C 0.7564(4) 0.25742(18) 0.3401(3) 0.0219(7) Uani 1 1 d . .
H16 H 0.7473 0.2831 0.2650 0.026 Uiso 1 1 calc R U
C18 C 0.6495(3) 0.25966(17) 0.4003(3) 0.0194(6) Uani 1 1 d . .
H18 H 0.5684 0.2862 0.3648 0.023 Uiso 1 1 calc R U
C19 C 0.6639(3) 0.22228(16) 0.5135(3) 0.0165(6) Uani 1 1 d . .
H17 H 0.5942 0.2253 0.5559 0.020 Uiso 1 1 calc R U
C20 C 0.7879(3) 0.22155(17) 1.0319(3) 0.0165(6) Uani 1 1 d . .
H21 H 0.8586 0.2592 1.0505 0.025 Uiso 1 1 calc R U
H20 H 0.8152 0.1813 1.0902 0.025 Uiso 1 1 calc R U
H19 H 0.7009 0.2417 1.0395 0.025 Uiso 1 1 calc R U
C21 C 0.7624(4) 0.29273(18) 0.8093(3) 0.0255(7) Uani 1 1 d . .
H23 H 0.6698 0.3119 0.7985 0.038 Uiso 1 1 calc R U
H24 H 0.7906 0.2996 0.7328 0.038 Uiso 1 1 calc R U
H22 H 0.8260 0.3184 0.8771 0.038 Uiso 1 1 calc R U

loop_
_atom_site_aniso_label
_atom_site_aniso_U_11
_atom_site_aniso_U_22
_atom_site_aniso_U_33
_atom_site_aniso_U_23
_atom_site_aniso_U_13
_atom_site_aniso_U_12
Pd1 0.01485(12) 0.01227(12) 0.01350(12) -0.00002(9) 0.00505(8) -0.00061(9)
N1 0.0122(11) 0.0126(12) 0.0143(12) -0.0010(9) 0.0046(9) -0.0016(9)
N2 0.0139(12) 0.0133(12) 0.0102(11) -0.0019(9) 0.0016(9) 0.0010(9)
N3 0.0104(11) 0.0118(11) 0.0124(12) -0.0010(9) 0.0016(9) -0.0025(9)
N4 0.0108(11) 0.0102(11) 0.0117(11) -0.0003(9) 0.0018(9) -0.0017(9)
C1 0.0109(13) 0.0166(14) 0.0103(13) -0.0013(11) 0.0019(10) -0.0025(11)
C2 0.0164(14) 0.0149(14) 0.0147(14) -0.0040(11) 0.0045(11) -0.0004(11)
C3 0.0143(14) 0.0115(13) 0.0183(14) -0.0021(11) 0.0006(11) 0.0005(11)
C4 0.0129(13) 0.0116(13) 0.0159(14) 0.0018(11) 0.0013(11) -0.0027(11)
C5 0.0096(12) 0.0114(13) 0.0114(13) -0.0016(10) 0.0005(10) -0.0022(10)
C6 0.0113(13) 0.0094(13) 0.0132(13) 0.0002(10) 0.0032(10) -0.0039(10)
C7 0.0132(14) 0.0154(14) 0.0156(14) 0.0034(11) 0.0017(11) -0.0005(11)
C8 0.0129(14) 0.0132(14) 0.0239(16) 0.0023(12) 0.0041(12) 0.0018(11)
C9 0.0155(14) 0.0155(14) 0.0200(15) -0.0005(12) 0.0077(12) -0.0002(11)
C10 0.0109(13) 0.0115(13) 0.0136(13) -0.0014(11) 0.0014(11) -0.0028(10)
C11 0.0137(13) 0.0161(14) 0.0113(13) -0.0012(11) 0.0036(11) -0.0010(11)
C12 0.0186(15) 0.0341(19) 0.0135(14) 0.0056(13) 0.0016(12) 0.0069(14)
C13 0.0218(16) 0.0282(18) 0.0227(17) 0.0100(14) 0.0026(13) -0.0052(14)
C14 0.0157(13) 0.0111(13) 0.0140(13) 0.0000(11) 0.0037(11) -0.0024(11)
C15 0.0190(15) 0.0191(15) 0.0169(14) 0.0011(12) 0.0071(12) 0.0042(12)
C16 0.0291(18) 0.0271(17) 0.0186(16) 0.0009(13) 0.0129(14) 0.0025(14)
C17 0.0334(18) 0.0186(15) 0.0129(14) 0.0006(12) 0.0045(13) -0.0010(14)
C18 0.0212(16) 0.0142(14) 0.0190(15) -0.0018(12) -0.0015(12) 0.0010(12)
C19 0.0152(14) 0.0145(14) 0.0197(15) -0.0011(12) 0.0048(12) -0.0020(11)
C20 0.0179(14) 0.0160(14) 0.0172(15) 0.0005(12) 0.0075(12) -0.0003(12)
C21 0.0365(19) 0.0161(15) 0.0274(17) 0.0036(13) 0.0148(15) 0.0011(14)

loop_
_atom_type_symbol
_atom_type_description
_atom_type_scat_dispersion_real
_atom_type_scat_dispersion_imag
_atom_type_scat_source
C C 0.0033 0.0016 'International Tables Vol C Tables 4.2.6.8 and 6.1.1.4'
H H 0.0000 0.0000 'International Tables Vol C Tables 4.2.6.8 and 6.1.1.4'
N N 0.0061 0.0033 'International Tables Vol C Tables 4.2.6.8 and 6.1.1.4'
Pd Pd -0.9988 1.0072 'International Tables Vol C Tables 4.2.6.8 and 6.1.1.4'

loop_
_geom_angle_atom_site_label_1
_geom_angle_atom_site_label_2
_geom_angle_atom_site_label_3
_geom_angle
C21 Pd1 C20 83.30(13)
C21 Pd1 N1 98.95(12)
C20 Pd1 N1 167.25(11)
C21 Pd1 N4 172.72(12)
C20 Pd1 N4 102.50(10)
N1 Pd1 N4 74.42(9)
N2 N1 C14 113.2(2)
N2 N1 Pd1 116.70(19)
C14 N1 Pd1 127.64(19)
N1 N2 C1 113.4(2)
C10 N3 C6 118.2(2)
C5 N4 C1 117.5(2)
C5 N4 Pd1 132.90(19)
C1 N4 Pd1 107.77(18)
N4 C1 C2 123.6(3)
N4 C1 N2 119.8(3)
C2 C1 N2 116.6(3)
C1 C2 C3 118.2(3)
C1 C2 H13 120.9
C3 C2 H13 120.9
C4 C3 C2 118.9(3)
C4 C3 H1 120.6
C2 C3 H1 120.6
C3 C4 C5 120.1(3)
C3 C4 H2 120.0
C5 C4 H2 120.0
N4 C5 C4 121.5(3)
N4 C5 C6 118.5(2)
C4 C5 C6 119.9(3)
N3 C6 C7 123.2(3)
N3 C6 C5 115.0(2)
C7 C6 C5 121.8(3)
C6 C7 C8 118.2(3)
C6 C7 H3 120.9
C8 C7 H3 120.9
C9 C8 C7 119.2(3)
C9 C8 H12 120.4
C7 C8 H12 120.4
C8 C9 C10 119.3(3)
C8 C9 H11 120.4
C10 C9 H11 120.4
N3 C10 C9 121.9(3)
N3 C10 C11 118.4(2)
C9 C10 C11 119.8(3)
C10 C11 C12 112.9(2)
C10 C11 C13 109.9(2)
C12 C11 C13 110.9(3)
C10 C11 H7 107.7
C12 C11 H7 107.7
C13 C11 H7 107.7
C11 C12 H5 109.5
C11 C12 H6 109.5
H5 C12 H6 109.5
C11 C12 H4 109.5
H5 C12 H4 109.5
H6 C12 H4 109.5
C11 C13 H9 109.5
C11 C13 H10 109.5
H9 C13 H10 109.5
C11 C13 H8 109.5
H9 C13 H8 109.5
H10 C13 H8 109.5
C19 C14 C15 120.8(3)
C19 C14 N1 117.0(3)
C15 C14 N1 122.2(3)
C16 C15 C14 119.3(3)
C16 C15 H14 120.4
C14 C15 H14 120.4
C15 C16 C17 120.1(3)
C15 C16 H15 120.0
C17 C16 H15 120.0
C18 C17 C16 120.2(3)
C18 C17 H16 119.9
C16 C17 H16 119.9
C17 C18 C19 120.0(3)
C17 C18 H18 120.0
C19 C18 H18 120.0
C14 C19 C18 119.6(3)
C14 C19 H17 120.2
C18 C19 H17 120.2
Pd1 C20 H21 109.5
Pd1 C20 H20 109.5
H21 C20 H20 109.5
Pd1 C20 H19 109.5
H21 C20 H19 109.5
H20 C20 H19 109.5
Pd1 C21 H23 109.5
Pd1 C21 H24 109.5
H23 C21 H24 109.5
Pd1 C21 H22 109.5
H23 C21 H22 109.5
H24 C21 H22 109.5

loop_
_geom_bond_atom_site_label_1
_geom_bond_atom_site_label_2
_geom_bond_distance
Pd1 C21 2.023(3)
Pd1 C20 2.060(3)
Pd1 N1 2.120(2)
Pd1 N4 2.175(2)
N1 N2 1.268(3)
N1 C14 1.439(4)
N2 C1 1.416(4)
N3 C10 1.338(4)
N3 C6 1.352(4)
N4 C5 1.343(4)
N4 C1 1.363(4)
C1 C2 1.385(4)
C2 C3 1.387(4)
C2 H13 0.9300
C3 C4 1.380(4)
C3 H1 0.9300
C4 C5 1.401(4)
C4 H2 0.9300
C5 C6 1.490(4)
C6 C7 1.385(4)
C7 C8 1.389(4)
C7 H3 0.9300
C8 C9 1.380(4)
C8 H12 0.9300
C9 C10 1.402(4)
C9 H11 0.9300
C10 C11 1.516(4)
C11 C12 1.523(4)
C11 C13 1.530(4)
C11 H7 0.9800
C12 H5 0.9600
C12 H6 0.9600
C12 H4 0.9600
C13 H9 0.9600
C13 H10 0.9600
C13 H8 0.9600
C14 C19 1.384(4)
C14 C15 1.395(4)
C15 C16 1.385(4)
C15 H14 0.9300
C16 C17 1.391(5)
C16 H15 0.9300
C17 C18 1.387(5)
C17 H16 0.9300
C18 C19 1.388(4)
C18 H18 0.9300
C19 H17 0.9300
C20 H21 0.9600
C20 H20 0.9600
C20 H19 0.9600
C21 H23 0.9600
C21 H24 0.9600
C21 H22 0.9600

loop_
_geom_torsion_atom_site_label_1
_geom_torsion_atom_site_label_2
_geom_torsion_atom_site_label_3
_geom_torsion_atom_site_label_4
_geom_torsion
C14 N1 N2 C1 -176.3(2)
Pd1 N1 N2 C1 20.0(3)
C5 N4 C1 C2 -5.2(4)
Pd1 N4 C1 C2 161.4(2)
C5 N4 C1 N2 171.9(2)
Pd1 N4 C1 N2 -21.5(3)
N1 N2 C1 N4 2.3(4)
N1 N2 C1 C2 179.6(2)
N4 C1 C2 C3 0.8(4)
N2 C1 C2 C3 -176.3(3)
C1 C2 C3 C4 2.8(4)
C2 C3 C4 C5 -2.1(4)
C1 N4 C5 C4 5.9(4)
Pd1 N4 C5 C4 -156.6(2)
C1 N4 C5 C6 -172.3(2)
Pd1 N4 C5 C6 25.2(4)
C3 C4 C5 N4 -2.4(4)
C3 C4 C5 C6 175.8(3)
C10 N3 C6 C7 -2.0(4)
C10 N3 C6 C5 -179.4(2)
N4 C5 C6 N3 -155.8(2)
C4 C5 C6 N3 25.9(4)
N4 C5 C6 C7 26.8(4)
C4 C5 C6 C7 -151.5(3)
N3 C6 C7 C8 3.5(4)
C5 C6 C7 C8 -179.3(3)
C6 C7 C8 C9 -2.2(4)
C7 C8 C9 C10 -0.3(4)
C6 N3 C10 C9 -0.7(4)
C6 N3 C10 C11 177.2(2)
C8 C9 C10 N3 1.8(4)
C8 C9 C10 C11 -176.0(3)
N3 C10 C11 C12 17.4(4)
C9 C10 C11 C12 -164.7(3)
N3 C10 C11 C13 -106.9(3)
C9 C10 C11 C13 71.0(3)
N2 N1 C14 C19 144.3(3)
Pd1 N1 C14 C19 -54.2(3)
N2 N1 C14 C15 -35.5(4)
Pd1 N1 C14 C15 126.1(3)
C19 C14 C15 C16 0.3(5)
N1 C14 C15 C16 180.0(3)
C14 C15 C16 C17 -2.0(5)
C15 C16 C17 C18 1.3(5)
C16 C17 C18 C19 1.0(5)
C15 C14 C19 C18 2.1(4)
N1 C14 C19 C18 -177.6(3)
C17 C18 C19 C14 -2.7(5)

loop_
_publcif_info_datablock.id
_publcif_info_datablock.publ_exptl
_publcif_info_datablock.publ_geom
_publcif_info_datablock.structure
{60ac7a24-ff5e-4189-9a1a-ffcdf8865b99} y y y

loop_
_publcif_info_exptl_table_extra_item
sin_theta_over_lambda_max

loop_
_publcif_info_tables.block_id
_publcif_info_tables.reference_item
{60ac7a24-ff5e-4189-9a1a-ffcdf8865b99} '_publcif_info_datablock.publ_exptl'

loop_
_publcif_info_cif.paper_type
EE
